data_4074539
loop_
_publ_author_name
'Lund, Clinton L.'
'Schachner, J\"org A.'
'Quail, J. Wilson'
'M\"uller, Jens'

_publ_section_title
;
 [1]Ferrocenophanes, [1]Chromarenophanes, and [1]Vanadarenophanes with
 Aluminium and Gallium in Bridging Positions
;
_journal_issue 24
_journal_name_full Organometallics
_journal_page_first 5817
_journal_paper_doi 10.1021/om060736q
_journal_volume 25
_journal_year 2006
_chemical_formula_moiety 'C21 H38 Fe Ga N Si3, 0.5(C6 H6)'
_chemical_formula_sum 'C24 H41 Fe Ga N Si3'
_chemical_formula_weight 553.42
_chemical_name_systematic
; 
 ? 
;
_space_group_IT_number 2
_symmetry_cell_setting triclinic
_symmetry_space_group_name_Hall '-P 1'
_symmetry_space_group_name_H-M 'P -1'
_atom_sites_solution_hydrogens geom
_atom_sites_solution_primary direct
_atom_sites_solution_secondary difmap
_audit_creation_method SHELXL-97
_cell_angle_alpha 79.2406(18)
_cell_angle_beta 85.294(2)
_cell_angle_gamma 61.6414(16)
_cell_formula_units_Z 2
_cell_length_a 9.0689(3)
_cell_length_b 9.1768(3)
_cell_length_c 18.9466(6)
_cell_measurement_reflns_used 11280
_cell_measurement_temperature 173(2)
_cell_measurement_theta_max 27.485
_cell_measurement_theta_min 0.998
_cell_volume 1363.14(8)
_computing_cell_refinement 'HKL Scalepack (Otwinowski & Minor 1997)'
_computing_data_collection 'Collect (Nonius BV, 1998)'
_computing_data_reduction 'HKL Denzo and Scalepack (Otwinowski & Minor 1997)'
_computing_molecular_graphics 'Ortep-3 for Windows (Farrugia, 1997)'
_computing_publication_material 'SHELXL-97 (Sheldrick, 1997)'
_computing_structure_refinement 'SHELXL-97 (Sheldrick, 1997)'
_computing_structure_solution 'SIR97 (Altomare et al., 1997)'
_diffrn_ambient_temperature 173(2)
_diffrn_detector_area_resol_mean 9
_diffrn_measured_fraction_theta_full 0.986
_diffrn_measured_fraction_theta_max 0.986
_diffrn_measurement_device 'Nonius KappaCCD'
_diffrn_measurement_method '\f scans and \w scans with \k offsets'
_diffrn_radiation_monochromator 'horizonally mounted graphite crystal'
_diffrn_radiation_source 'fine-focus sealed tube'
_diffrn_radiation_type MoK\a
_diffrn_radiation_wavelength 0.71073
_diffrn_reflns_av_R_equivalents 0.0538
_diffrn_reflns_av_sigmaI/netI 0.0573
_diffrn_reflns_limit_h_max 11
_diffrn_reflns_limit_h_min -11
_diffrn_reflns_limit_k_max 11
_diffrn_reflns_limit_k_min -11
_diffrn_reflns_limit_l_max 24
_diffrn_reflns_limit_l_min -24
_diffrn_reflns_number 18573
_diffrn_reflns_theta_full 27.60
_diffrn_reflns_theta_max 27.60
_diffrn_reflns_theta_min 2.69
_diffrn_standards_decay_% 0
_diffrn_standards_interval_count 0
_diffrn_standards_interval_time 0
_diffrn_standards_number 0
_exptl_absorpt_coefficient_mu 1.664
_exptl_absorpt_correction_T_max 0.951
_exptl_absorpt_correction_T_min 0.879
_exptl_absorpt_correction_type psi-scan
_exptl_absorpt_process_details 'Shelxtl 6.10 (Bruker-AXS, 2000)'
_exptl_crystal_colour orange
_exptl_crystal_density_diffrn 1.348
_exptl_crystal_density_method 'not measured'
_exptl_crystal_description plate
_exptl_crystal_F_000 582
_exptl_crystal_size_max 0.10
_exptl_crystal_size_mid 0.10
_exptl_crystal_size_min 0.03
_refine_diff_density_max 0.371
_refine_diff_density_min -0.541
_refine_diff_density_rms 0.093
_refine_ls_extinction_method none
_refine_ls_goodness_of_fit_ref 1.040
_refine_ls_hydrogen_treatment constr
_refine_ls_matrix_type full
_refine_ls_number_parameters 281
_refine_ls_number_reflns 6232
_refine_ls_number_restraints 0
_refine_ls_restrained_S_all 1.040
_refine_ls_R_factor_all 0.0623
_refine_ls_R_factor_gt 0.0403
_refine_ls_shift/su_max 0.001
_refine_ls_shift/su_mean 0.000
_refine_ls_structure_factor_coef Fsqd
_refine_ls_weighting_details 'calc w=1/[\s^2^(Fo^2^)+(0.0259P)^2^+1.2628P] where P=(Fo^2^+2Fc^2^)/3'
_refine_ls_weighting_scheme calc
_refine_ls_wR_factor_gt 0.0805
_refine_ls_wR_factor_ref 0.0900
_reflns_number_gt 4820
_reflns_number_total 6232
_reflns_threshold_expression >2\s(I)
_cod_data_source_file om060736qsi20060814_105958.cif
_cod_data_source_block 364
_cod_database_code 4074539

loop_
_symmetry_equiv_pos_as_xyz
'x, y, z'
'-x, -y, -z'

loop_
_atom_site_label
_atom_site_type_symbol
_atom_site_fract_x
_atom_site_fract_y
_atom_site_fract_z
_atom_site_U_iso_or_equiv
_atom_site_adp_type
_atom_site_occupancy
_atom_site_symmetry_multiplicity
_atom_site_calc_flag
_atom_site_refinement_flags
Ga1 Ga 0.65313(4) 0.76604(4) 0.228098(16) 0.02091(9) Uani 1 1 d .
Fe1 Fe 0.77053(5) 0.54630(5) 0.12692(2) 0.02388(11) Uani 1 1 d .
N1 N 0.6236(3) 1.0120(3) 0.20705(13) 0.0276(5) Uani 1 1 d .
Si1 Si 0.54934(10) 1.03218(10) 0.30041(4) 0.02424(17) Uani 1 1 d .
Si2 Si 0.36961(10) 0.80432(10) 0.34753(4) 0.02499(17) Uani 1 1 d .
Si3 Si 0.74062(10) 0.67959(10) 0.39836(4) 0.02556(18) Uani 1 1 d .
C1 C 0.5424(3) 0.7350(4) 0.14811(15) 0.0238(6) Uani 1 1 d .
C2 C 0.5927(4) 0.7675(4) 0.07487(15) 0.0273(6) Uani 1 1 d .
H2 H 0.6075 0.8624 0.0545 0.033 Uiso 1 1 calc R
C3 C 0.6169(4) 0.6364(4) 0.03773(16) 0.0310(7) Uani 1 1 d .
H3 H 0.6502 0.6292 -0.0109 0.037 Uiso 1 1 calc R
C4 C 0.5825(4) 0.5189(4) 0.08599(16) 0.0300(7) Uani 1 1 d .
H4 H 0.5892 0.4184 0.0758 0.036 Uiso 1 1 calc R
C5 C 0.5361(4) 0.5790(4) 0.15259(16) 0.0270(6) Uani 1 1 d .
H5 H 0.5052 0.5242 0.1942 0.032 Uiso 1 1 calc R
C6 C 0.8799(3) 0.5838(4) 0.20707(15) 0.0266(6) Uani 1 1 d .
C7 C 0.9595(4) 0.5996(4) 0.13884(16) 0.0332(7) Uani 1 1 d .
H7 H 0.9667 0.6973 0.1159 0.040 Uiso 1 1 calc R
C8 C 1.0258(4) 0.4463(4) 0.11110(17) 0.0384(8) Uani 1 1 d .
H8 H 1.0842 0.4250 0.0671 0.046 Uiso 1 1 calc R
C9 C 0.9894(4) 0.3318(4) 0.16049(17) 0.0359(7) Uani 1 1 d .
H9 H 1.0180 0.2203 0.1555 0.043 Uiso 1 1 calc R
C10 C 0.9020(4) 0.4143(4) 0.21900(15) 0.0304(7) Uani 1 1 d .
H10 H 0.8637 0.3650 0.2600 0.037 Uiso 1 1 calc R
C11 C 0.5709(3) 0.8165(3) 0.32901(14) 0.0210(5) Uani 1 1 d .
C12 C 0.4949(5) 1.1260(4) 0.15088(17) 0.0424(8) Uani 1 1 d .
H12A H 0.5419 1.1034 0.1033 0.051 Uiso 1 1 calc R
H12B H 0.4611 1.2430 0.1542 0.051 Uiso 1 1 calc R
H12C H 0.3970 1.1065 0.1582 0.051 Uiso 1 1 calc R
C13 C 0.7821(5) 1.0204(5) 0.18868(19) 0.0439(9) Uani 1 1 d .
H13A H 0.8156 0.9964 0.1399 0.053 Uiso 1 1 calc R
H13B H 0.8702 0.9373 0.2228 0.053 Uiso 1 1 calc R
H13C H 0.7650 1.1331 0.1911 0.053 Uiso 1 1 calc R
C14 C 0.3365(4) 1.2155(4) 0.2989(2) 0.0406(8) Uani 1 1 d .
H14A H 0.2939 1.2228 0.3481 0.049 Uiso 1 1 calc R
H14B H 0.2610 1.2015 0.2698 0.049 Uiso 1 1 calc R
H14C H 0.3424 1.3186 0.2781 0.049 Uiso 1 1 calc R
C15 C 0.6823(5) 1.0952(4) 0.34468(18) 0.0399(8) Uani 1 1 d .
H15A H 0.6448 1.1084 0.3942 0.048 Uiso 1 1 calc R
H15B H 0.6722 1.2019 0.3180 0.048 Uiso 1 1 calc R
H15C H 0.7995 1.0083 0.3450 0.048 Uiso 1 1 calc R
C16 C 0.2130(4) 0.9210(5) 0.2723(2) 0.0440(8) Uani 1 1 d .
H16A H 0.1242 0.8877 0.2792 0.053 Uiso 1 1 calc R
H16B H 0.2688 0.8941 0.2265 0.053 Uiso 1 1 calc R
H16C H 0.1640 1.0420 0.2718 0.053 Uiso 1 1 calc R
C17 C 0.2598(5) 0.8895(5) 0.4300(2) 0.0517(10) Uani 1 1 d .
H17A H 0.1550 0.8821 0.4358 0.062 Uiso 1 1 calc R
H17B H 0.2349 1.0072 0.4251 0.062 Uiso 1 1 calc R
H17C H 0.3319 0.8238 0.4721 0.062 Uiso 1 1 calc R
C18 C 0.4054(5) 0.5829(4) 0.3577(2) 0.0510(10) Uani 1 1 d .
H18A H 0.3005 0.5835 0.3483 0.061 Uiso 1 1 calc R
H18B H 0.4440 0.5250 0.4068 0.061 Uiso 1 1 calc R
H18C H 0.4906 0.5243 0.3235 0.061 Uiso 1 1 calc R
C19 C 0.7843(5) 0.4553(4) 0.4200(2) 0.0518(10) Uani 1 1 d .
H19A H 0.8849 0.3899 0.4504 0.062 Uiso 1 1 calc R
H19B H 0.8023 0.4097 0.3754 0.062 Uiso 1 1 calc R
H19C H 0.6887 0.4488 0.4456 0.062 Uiso 1 1 calc R
C20 C 0.6866(5) 0.7585(5) 0.48650(18) 0.0479(9) Uani 1 1 d .
H20A H 0.7850 0.6985 0.5183 0.058 Uiso 1 1 calc R
H20B H 0.5948 0.7390 0.5089 0.058 Uiso 1 1 calc R
H20C H 0.6519 0.8791 0.4782 0.058 Uiso 1 1 calc R
C21 C 0.9513(4) 0.6631(5) 0.37144(19) 0.0431(8) Uani 1 1 d .
H21A H 1.0374 0.5717 0.4041 0.052 Uiso 1 1 calc R
H21B H 0.9506 0.7691 0.3740 0.052 Uiso 1 1 calc R
H21C H 0.9757 0.6400 0.3222 0.052 Uiso 1 1 calc R
C31 C 0.1113(4) 1.0231(5) 0.03591(17) 0.0405(8) Uani 1 1 d .
H31 H 0.1879 1.0408 0.0609 0.049 Uiso 1 1 d R
C32 C 0.1523(4) 0.8652(4) 0.02333(17) 0.0406(8) Uani 1 1 d .
H32 H 0.2588 0.7723 0.0399 0.049 Uiso 1 1 d R
C33 C 0.0412(5) 0.8417(4) -0.01279(18) 0.0402(8) Uani 1 1 d .
H33 H 0.0719 0.7309 -0.0214 0.048 Uiso 1 1 d R

loop_
_atom_site_aniso_label
_atom_site_aniso_U_11
_atom_site_aniso_U_22
_atom_site_aniso_U_33
_atom_site_aniso_U_23
_atom_site_aniso_U_13
_atom_site_aniso_U_12
Ga1 0.01981(16) 0.02163(16) 0.02021(16) -0.00009(12) -0.00289(12) -0.00961(13)
Fe1 0.0199(2) 0.0271(2) 0.0196(2) -0.00164(16) -0.00259(16) -0.00743(18)
N1 0.0319(14) 0.0256(13) 0.0273(13) 0.0046(10) -0.0046(11) -0.0177(12)
Si1 0.0244(4) 0.0204(4) 0.0282(4) -0.0009(3) -0.0049(3) -0.0110(3)
Si2 0.0228(4) 0.0245(4) 0.0287(4) -0.0028(3) 0.0021(3) -0.0127(3)
Si3 0.0270(4) 0.0243(4) 0.0213(4) 0.0008(3) -0.0060(3) -0.0095(3)
C1 0.0181(13) 0.0257(15) 0.0233(14) -0.0018(11) -0.0030(11) -0.0070(12)
C2 0.0231(15) 0.0282(15) 0.0246(14) 0.0027(12) -0.0073(12) -0.0086(13)
C3 0.0240(15) 0.0384(17) 0.0235(14) -0.0047(13) -0.0071(12) -0.0080(14)
C4 0.0278(16) 0.0317(16) 0.0315(16) -0.0076(13) -0.0033(13) -0.0135(14)
C5 0.0232(15) 0.0334(16) 0.0278(15) -0.0039(13) -0.0017(12) -0.0163(13)
C6 0.0184(14) 0.0340(16) 0.0234(14) -0.0025(12) -0.0046(11) -0.0093(13)
C7 0.0199(15) 0.0454(19) 0.0312(16) -0.0011(14) -0.0020(12) -0.0143(14)
C8 0.0206(15) 0.053(2) 0.0306(16) -0.0118(15) 0.0014(13) -0.0069(15)
C9 0.0264(16) 0.0341(17) 0.0307(16) -0.0076(14) -0.0098(13) 0.0013(14)
C10 0.0275(16) 0.0306(16) 0.0221(14) 0.0005(12) -0.0074(12) -0.0053(13)
C11 0.0202(14) 0.0183(13) 0.0216(13) -0.0002(11) -0.0021(11) -0.0074(12)
C12 0.062(2) 0.0271(17) 0.0317(17) 0.0072(14) -0.0149(16) -0.0180(17)
C13 0.055(2) 0.050(2) 0.0417(19) -0.0053(17) 0.0129(17) -0.040(2)
C14 0.0349(19) 0.0238(16) 0.054(2) -0.0030(15) -0.0024(16) -0.0076(15)
C15 0.051(2) 0.0342(18) 0.0436(19) -0.0061(15) -0.0056(16) -0.0264(17)
C16 0.0259(17) 0.051(2) 0.055(2) -0.0002(18) -0.0060(16) -0.0197(17)
C17 0.047(2) 0.074(3) 0.049(2) -0.025(2) 0.0180(18) -0.037(2)
C18 0.036(2) 0.0353(19) 0.087(3) -0.0063(19) 0.004(2) -0.0229(17)
C19 0.063(3) 0.0308(19) 0.054(2) 0.0131(16) -0.029(2) -0.0185(19)
C20 0.046(2) 0.052(2) 0.0307(18) -0.0081(16) -0.0070(16) -0.0098(19)
C21 0.0260(17) 0.052(2) 0.0416(19) 0.0044(16) -0.0130(15) -0.0131(16)
C31 0.0362(19) 0.059(2) 0.0320(17) -0.0099(16) 0.0012(14) -0.0262(18)
C32 0.0268(17) 0.043(2) 0.0329(17) -0.0036(15) 0.0000(14) -0.0018(15)
C33 0.050(2) 0.0350(18) 0.0348(17) -0.0087(15) 0.0054(16) -0.0188(17)

loop_
_atom_type_symbol
_atom_type_description
_atom_type_scat_dispersion_real
_atom_type_scat_dispersion_imag
_atom_type_scat_source
C C 0.0033 0.0016 'International Tables Vol C Tables 4.2.6.8 and 6.1.1.4'
H H 0.0000 0.0000 'International Tables Vol C Tables 4.2.6.8 and 6.1.1.4'
Fe Fe 0.3463 0.8444 'International Tables Vol C Tables 4.2.6.8 and 6.1.1.4'
Ga Ga 0.2307 1.6083 'International Tables Vol C Tables 4.2.6.8 and 6.1.1.4'
N N 0.0061 0.0033 'International Tables Vol C Tables 4.2.6.8 and 6.1.1.4'
Si Si 0.0817 0.0704 'International Tables Vol C Tables 4.2.6.8 and 6.1.1.4'

loop_
_geom_angle_atom_site_label_1
_geom_angle_atom_site_label_2
_geom_angle_atom_site_label_3
_geom_angle
_geom_angle_site_symmetry_1
_geom_angle_site_symmetry_3
C6 Ga1 C1 92.76(11) . .
C6 Ga1 C11 124.17(11) . .
C1 Ga1 C11 130.76(11) . .
C6 Ga1 N1 115.96(11) . .
C1 Ga1 N1 108.69(11) . .
C11 Ga1 N1 84.97(10) . .
C6 Ga1 Si1 133.12(8) . .
C1 Ga1 Si1 130.73(8) . .
C11 Ga1 Si1 42.78(8) . .
N1 Ga1 Si1 42.20(7) . .
C6 Ga1 Fe1 46.45(8) . .
C1 Ga1 Fe1 46.33(8) . .
C11 Ga1 Fe1 150.94(7) . .
N1 Ga1 Fe1 124.08(7) . .
Si1 Ga1 Fe1 166.27(2) . .
C2 Fe1 C10 147.66(12) . .
C2 Fe1 C5 68.38(12) . .
C10 Fe1 C5 103.00(13) . .
C2 Fe1 C7 102.49(13) . .
C10 Fe1 C7 68.47(13) . .
C5 Fe1 C7 149.37(12) . .
C2 Fe1 C1 41.72(11) . .
C10 Fe1 C1 110.92(12) . .
C5 Fe1 C1 41.63(11) . .
C7 Fe1 C1 111.99(12) . .
C2 Fe1 C6 110.89(12) . .
C10 Fe1 C6 41.61(12) . .
C5 Fe1 C6 112.43(11) . .
C7 Fe1 C6 41.55(11) . .
C1 Fe1 C6 91.07(11) . .
C2 Fe1 C9 165.77(13) . .
C10 Fe1 C9 40.76(12) . .
C5 Fe1 C9 125.08(13) . .
C7 Fe1 C9 68.37(14) . .
C1 Fe1 C9 151.03(12) . .
C6 Fe1 C9 70.05(12) . .
C2 Fe1 C3 40.81(11) . .
C10 Fe1 C3 165.85(13) . .
C5 Fe1 C3 67.91(12) . .
C7 Fe1 C3 124.94(13) . .
C1 Fe1 C3 70.06(11) . .
C6 Fe1 C3 151.07(12) . .
C9 Fe1 C3 135.19(12) . .
C2 Fe1 C8 126.02(13) . .
C10 Fe1 C8 68.00(13) . .
C5 Fe1 C8 164.56(14) . .
C7 Fe1 C8 40.76(13) . .
C1 Fe1 C8 152.40(13) . .
C6 Fe1 C8 69.80(12) . .
C9 Fe1 C8 40.10(14) . .
C3 Fe1 C8 118.10(13) . .
C2 Fe1 C4 68.31(12) . .
C10 Fe1 C4 126.11(13) . .
C5 Fe1 C4 40.63(11) . .
C7 Fe1 C4 164.38(12) . .
C1 Fe1 C4 70.14(11) . .
C6 Fe1 C4 152.65(12) . .
C9 Fe1 C4 117.81(13) . .
C3 Fe1 C4 40.07(12) . .
C8 Fe1 C4 134.25(12) . .
C2 Fe1 Ga1 74.38(8) . .
C10 Fe1 Ga1 73.27(8) . .
C5 Fe1 Ga1 74.55(8) . .
C7 Fe1 Ga1 74.83(9) . .
C1 Fe1 Ga1 45.67(8) . .
C6 Fe1 Ga1 45.41(8) . .
C9 Fe1 Ga1 111.99(9) . .
C3 Fe1 Ga1 112.82(9) . .
C8 Fe1 Ga1 112.84(9) . .
C4 Fe1 Ga1 112.91(8) . .
C13 N1 C12 109.3(3) . .
C13 N1 Si1 116.5(2) . .
C12 N1 Si1 114.5(2) . .
C13 N1 Ga1 113.9(2) . .
C12 N1 Ga1 113.49(19) . .
Si1 N1 Ga1 87.98(10) . .
N1 Si1 C14 109.15(14) . .
N1 Si1 C11 97.87(11) . .
C14 Si1 C11 118.41(14) . .
N1 Si1 C15 107.63(14) . .
C14 Si1 C15 103.63(16) . .
C11 Si1 C15 119.41(14) . .
N1 Si1 Ga1 49.82(7) . .
C14 Si1 Ga1 127.20(11) . .
C11 Si1 Ga1 48.06(8) . .
C15 Si1 Ga1 127.94(12) . .
C17 Si2 C18 107.71(19) . .
C17 Si2 C16 106.05(18) . .
C18 Si2 C16 104.12(18) . .
C17 Si2 C11 113.59(14) . .
C18 Si2 C11 111.47(14) . .
C16 Si2 C11 113.26(14) . .
C19 Si3 C21 103.24(19) . .
C19 Si3 C20 105.37(18) . .
C21 Si3 C20 107.11(17) . .
C19 Si3 C11 114.98(15) . .
C21 Si3 C11 113.89(14) . .
C20 Si3 C11 111.46(15) . .
C5 C1 C2 103.9(2) . .
C5 C1 Ga1 119.3(2) . .
C2 C1 Ga1 118.7(2) . .
C5 C1 Fe1 68.87(16) . .
C2 C1 Fe1 68.55(16) . .
Ga1 C1 Fe1 88.00(11) . .
C3 C2 C1 110.1(3) . .
C3 C2 Fe1 71.02(17) . .
C1 C2 Fe1 69.73(16) . .
C3 C2 H2 124.9 . .
C1 C2 H2 124.9 . .
Fe1 C2 H2 125.9 . .
C4 C3 C2 108.0(3) . .
C4 C3 Fe1 70.13(17) . .
C2 C3 Fe1 68.17(16) . .
C4 C3 H3 126.0 . .
C2 C3 H3 126.0 . .
Fe1 C3 H3 127.3 . .
C3 C4 C5 107.4(3) . .
C3 C4 Fe1 69.81(17) . .
C5 C4 Fe1 68.37(16) . .
C3 C4 H4 126.3 . .
C5 C4 H4 126.3 . .
Fe1 C4 H4 127.1 . .
C4 C5 C1 110.6(3) . .
C4 C5 Fe1 70.99(17) . .
C1 C5 Fe1 69.50(16) . .
C4 C5 H5 124.7 . .
C1 C5 H5 124.7 . .
Fe1 C5 H5 126.4 . .
C7 C6 C10 104.3(3) . .
C7 C6 Ga1 120.6(2) . .
C10 C6 Ga1 117.1(2) . .
C7 C6 Fe1 68.80(16) . .
C10 C6 Fe1 68.62(16) . .
Ga1 C6 Fe1 88.15(11) . .
C8 C7 C6 109.8(3) . .
C8 C7 Fe1 70.85(18) . .
C6 C7 Fe1 69.66(17) . .
C8 C7 H7 125.1 . .
C6 C7 H7 125.1 . .
Fe1 C7 H7 126.0 . .
C9 C8 C7 108.1(3) . .
C9 C8 Fe1 69.81(18) . .
C7 C8 Fe1 68.39(17) . .
C9 C8 H8 126.0 . .
C7 C8 H8 126.0 . .
Fe1 C8 H8 127.4 . .
C8 C9 C10 107.5(3) . .
C8 C9 Fe1 70.09(18) . .
C10 C9 Fe1 68.38(17) . .
C8 C9 H9 126.3 . .
C10 C9 H9 126.3 . .
Fe1 C9 H9 126.8 . .
C9 C10 C6 110.3(3) . .
C9 C10 Fe1 70.85(17) . .
C6 C10 Fe1 69.77(16) . .
C9 C10 H10 124.9 . .
C6 C10 H10 124.9 . .
Fe1 C10 H10 126.1 . .
Si1 C11 Si2 116.02(14) . .
Si1 C11 Si3 113.63(14) . .
Si2 C11 Si3 114.35(14) . .
Si1 C11 Ga1 89.17(11) . .
Si2 C11 Ga1 109.72(13) . .
Si3 C11 Ga1 111.13(13) . .
N1 C12 H12A 109.5 . .
N1 C12 H12B 109.5 . .
H12A C12 H12B 109.5 . .
N1 C12 H12C 109.5 . .
H12A C12 H12C 109.5 . .
H12B C12 H12C 109.5 . .
N1 C13 H13A 109.5 . .
N1 C13 H13B 109.5 . .
H13A C13 H13B 109.5 . .
N1 C13 H13C 109.5 . .
H13A C13 H13C 109.5 . .
H13B C13 H13C 109.5 . .
Si1 C14 H14A 109.5 . .
Si1 C14 H14B 109.5 . .
H14A C14 H14B 109.5 . .
Si1 C14 H14C 109.5 . .
H14A C14 H14C 109.5 . .
H14B C14 H14C 109.5 . .
Si1 C15 H15A 109.5 . .
Si1 C15 H15B 109.5 . .
H15A C15 H15B 109.5 . .
Si1 C15 H15C 109.5 . .
H15A C15 H15C 109.5 . .
H15B C15 H15C 109.5 . .
Si2 C16 H16A 109.5 . .
Si2 C16 H16B 109.5 . .
H16A C16 H16B 109.5 . .
Si2 C16 H16C 109.5 . .
H16A C16 H16C 109.5 . .
H16B C16 H16C 109.5 . .
Si2 C17 H17A 109.5 . .
Si2 C17 H17B 109.5 . .
H17A C17 H17B 109.5 . .
Si2 C17 H17C 109.5 . .
H17A C17 H17C 109.5 . .
H17B C17 H17C 109.5 . .
Si2 C18 H18A 109.5 . .
Si2 C18 H18B 109.5 . .
H18A C18 H18B 109.5 . .
Si2 C18 H18C 109.5 . .
H18A C18 H18C 109.5 . .
H18B C18 H18C 109.5 . .
Si3 C19 H19A 109.5 . .
Si3 C19 H19B 109.5 . .
H19A C19 H19B 109.5 . .
Si3 C19 H19C 109.5 . .
H19A C19 H19C 109.5 . .
H19B C19 H19C 109.5 . .
Si3 C20 H20A 109.5 . .
Si3 C20 H20B 109.5 . .
H20A C20 H20B 109.5 . .
Si3 C20 H20C 109.5 . .
H20A C20 H20C 109.5 . .
H20B C20 H20C 109.5 . .
Si3 C21 H21A 109.5 . .
Si3 C21 H21B 109.5 . .
H21A C21 H21B 109.5 . .
Si3 C21 H21C 109.5 . .
H21A C21 H21C 109.5 . .
H21B C21 H21C 109.5 . .
C32 C31 C33 120.2(3) . 2_575
C32 C31 H31 120.6 . .
C33 C31 H31 119.1 2_575 .
C31 C32 C33 120.0(3) . .
C31 C32 H32 119.3 . .
C33 C32 H32 120.8 . .
C32 C33 C31 119.8(3) . 2_575
C32 C33 H33 119.0 . .
C31 C33 H33 121.2 2_575 .

loop_
_geom_bond_atom_site_label_1
_geom_bond_atom_site_label_2
_geom_bond_distance
_geom_bond_site_symmetry_2
Ga1 C6 2.008(3) .
Ga1 C1 2.017(3) .
Ga1 C11 2.048(3) .
Ga1 N1 2.105(2) .
Ga1 Si1 2.7535(8) .
Ga1 Fe1 2.8184(5) .
Fe1 C2 2.024(3) .
Fe1 C10 2.028(3) .
Fe1 C5 2.031(3) .
Fe1 C7 2.032(3) .
Fe1 C1 2.040(3) .
Fe1 C6 2.044(3) .
Fe1 C9 2.061(3) .
Fe1 C3 2.062(3) .
Fe1 C8 2.065(3) .
Fe1 C4 2.066(3) .
N1 C13 1.485(4) .
N1 C12 1.489(4) .
N1 Si1 1.851(3) .
Si1 C14 1.861(3) .
Si1 C11 1.870(3) .
Si1 C15 1.871(3) .
Si2 C17 1.872(3) .
Si2 C18 1.873(3) .
Si2 C16 1.874(4) .
Si2 C11 1.882(3) .
Si3 C19 1.870(3) .
Si3 C21 1.878(3) .
Si3 C20 1.880(3) .
Si3 C11 1.885(3) .
C1 C5 1.447(4) .
C1 C2 1.447(4) .
C2 C3 1.425(4) .
C2 H2 0.9500 .
C3 C4 1.414(4) .
C3 H3 0.9500 .
C4 C5 1.423(4) .
C4 H4 0.9500 .
C5 H5 0.9500 .
C6 C7 1.446(4) .
C6 C10 1.446(4) .
C7 C8 1.427(5) .
C7 H7 0.9500 .
C8 C9 1.414(5) .
C8 H8 0.9500 .
C9 C10 1.424(4) .
C9 H9 0.9500 .
C10 H10 0.9500 .
C12 H12A 0.9800 .
C12 H12B 0.9800 .
C12 H12C 0.9800 .
C13 H13A 0.9800 .
C13 H13B 0.9800 .
C13 H13C 0.9800 .
C14 H14A 0.9800 .
C14 H14B 0.9800 .
C14 H14C 0.9800 .
C15 H15A 0.9800 .
C15 H15B 0.9800 .
C15 H15C 0.9800 .
C16 H16A 0.9800 .
C16 H16B 0.9800 .
C16 H16C 0.9800 .
C17 H17A 0.9800 .
C17 H17B 0.9800 .
C17 H17C 0.9800 .
C18 H18A 0.9800 .
C18 H18B 0.9800 .
C18 H18C 0.9800 .
C19 H19A 0.9800 .
C19 H19B 0.9800 .
C19 H19C 0.9800 .
C20 H20A 0.9800 .
C20 H20B 0.9800 .
C20 H20C 0.9800 .
C21 H21A 0.9800 .
C21 H21B 0.9800 .
C21 H21C 0.9800 .
C31 C32 1.378(5) .
C31 C33 1.382(5) 2_575
C31 H31 0.9605 .
C32 C33 1.380(5) .
C32 H32 0.9620 .
C33 C31 1.382(5) 2_575
C33 H33 0.9610 .

loop_
_geom_torsion_atom_site_label_1
_geom_torsion_atom_site_label_2
_geom_torsion_atom_site_label_3
_geom_torsion_atom_site_label_4
_geom_torsion
_geom_torsion_site_symmetry_1
_geom_torsion_site_symmetry_4
C6 Ga1 Fe1 C2 -142.71(15) . .
C1 Ga1 Fe1 C2 35.86(14) . .
C11 Ga1 Fe1 C2 133.93(18) . .
N1 Ga1 Fe1 C2 -47.77(12) . .
Si1 Ga1 Fe1 C2 -47.99(13) . .
C6 Ga1 Fe1 C10 36.86(15) . .
C1 Ga1 Fe1 C10 -144.57(15) . .
C11 Ga1 Fe1 C10 -46.50(19) . .
N1 Ga1 Fe1 C10 131.80(13) . .
Si1 Ga1 Fe1 C10 131.58(13) . .
C6 Ga1 Fe1 C5 145.93(15) . .
C1 Ga1 Fe1 C5 -35.50(14) . .
C11 Ga1 Fe1 C5 62.57(18) . .
N1 Ga1 Fe1 C5 -119.14(12) . .
Si1 Ga1 Fe1 C5 -119.35(13) . .
C6 Ga1 Fe1 C7 -34.74(15) . .
C1 Ga1 Fe1 C7 143.83(15) . .
C11 Ga1 Fe1 C7 -118.10(19) . .
N1 Ga1 Fe1 C7 60.19(13) . .
Si1 Ga1 Fe1 C7 59.97(13) . .
C6 Ga1 Fe1 C1 -178.57(17) . .
C11 Ga1 Fe1 C1 98.1(2) . .
N1 Ga1 Fe1 C1 -83.64(14) . .
Si1 Ga1 Fe1 C1 -83.85(15) . .
C1 Ga1 Fe1 C6 178.57(17) . .
C11 Ga1 Fe1 C6 -83.4(2) . .
N1 Ga1 Fe1 C6 94.93(15) . .
Si1 Ga1 Fe1 C6 94.72(15) . .
C6 Ga1 Fe1 C9 23.83(16) . .
C1 Ga1 Fe1 C9 -157.60(16) . .
C11 Ga1 Fe1 C9 -59.53(19) . .
N1 Ga1 Fe1 C9 118.77(14) . .
Si1 Ga1 Fe1 C9 118.55(14) . .
C6 Ga1 Fe1 C3 -156.73(16) . .
C1 Ga1 Fe1 C3 21.84(15) . .
C11 Ga1 Fe1 C3 119.92(19) . .
N1 Ga1 Fe1 C3 -61.79(13) . .
Si1 Ga1 Fe1 C3 -62.01(14) . .
C6 Ga1 Fe1 C8 -19.70(16) . .
C1 Ga1 Fe1 C8 158.87(16) . .
C11 Ga1 Fe1 C8 -103.05(19) . .
N1 Ga1 Fe1 C8 75.24(14) . .
Si1 Ga1 Fe1 C8 75.02(14) . .
C6 Ga1 Fe1 C4 159.62(15) . .
C1 Ga1 Fe1 C4 -21.81(15) . .
C11 Ga1 Fe1 C4 76.26(19) . .
N1 Ga1 Fe1 C4 -105.44(13) . .
Si1 Ga1 Fe1 C4 -105.66(13) . .
C6 Ga1 N1 C13 -8.3(2) . .
C1 Ga1 N1 C13 -111.1(2) . .
C11 Ga1 N1 C13 117.4(2) . .
Si1 Ga1 N1 C13 118.2(2) . .
Fe1 Ga1 N1 C13 -61.7(2) . .
C6 Ga1 N1 C12 117.6(2) . .
C1 Ga1 N1 C12 14.8(2) . .
C11 Ga1 N1 C12 -116.7(2) . .
Si1 Ga1 N1 C12 -115.9(2) . .
Fe1 Ga1 N1 C12 64.2(2) . .
C6 Ga1 N1 Si1 -126.50(11) . .
C1 Ga1 N1 Si1 130.71(11) . .
C11 Ga1 N1 Si1 -0.76(11) . .
Fe1 Ga1 N1 Si1 -179.92(4) . .
C13 N1 Si1 C14 121.2(2) . .
C12 N1 Si1 C14 -8.0(2) . .
Ga1 N1 Si1 C14 -122.98(13) . .
C13 N1 Si1 C11 -115.0(2) . .
C12 N1 Si1 C11 115.8(2) . .
Ga1 N1 Si1 C11 0.83(12) . .
C13 N1 Si1 C15 9.4(3) . .
C12 N1 Si1 C15 -119.9(2) . .
Ga1 N1 Si1 C15 125.17(13) . .
C13 N1 Si1 Ga1 -115.8(3) . .
C12 N1 Si1 Ga1 115.0(2) . .
C6 Ga1 Si1 N1 81.95(16) . .
C1 Ga1 Si1 N1 -71.34(15) . .
C11 Ga1 Si1 N1 178.89(15) . .
Fe1 Ga1 Si1 N1 0.27(14) . .
C6 Ga1 Si1 C14 166.11(18) . .
C1 Ga1 Si1 C14 12.82(19) . .
C11 Ga1 Si1 C14 -96.95(19) . .
N1 Ga1 Si1 C14 84.16(18) . .
Fe1 Ga1 Si1 C14 84.43(17) . .
C6 Ga1 Si1 C11 -96.94(16) . .
C1 Ga1 Si1 C11 109.77(16) . .
N1 Ga1 Si1 C11 -178.89(15) . .
Fe1 Ga1 Si1 C11 -178.62(14) . .
C6 Ga1 Si1 C15 0.90(19) . .
C1 Ga1 Si1 C15 -152.39(17) . .
C11 Ga1 Si1 C15 97.85(18) . .
N1 Ga1 Si1 C15 -81.05(18) . .
Fe1 Ga1 Si1 C15 -80.78(17) . .
C6 Ga1 C1 C5 65.4(2) . .
C11 Ga1 C1 C5 -76.3(3) . .
N1 Ga1 C1 C5 -176.0(2) . .
Si1 Ga1 C1 C5 -133.81(18) . .
Fe1 Ga1 C1 C5 64.3(2) . .
C6 Ga1 C1 C2 -63.1(2) . .
C11 Ga1 C1 C2 155.3(2) . .
N1 Ga1 C1 C2 55.5(2) . .
Si1 Ga1 C1 C2 97.7(2) . .
Fe1 Ga1 C1 C2 -64.1(2) . .
C6 Ga1 C1 Fe1 1.04(12) . .
C11 Ga1 C1 Fe1 -140.59(11) . .
N1 Ga1 C1 Fe1 119.65(10) . .
Si1 Ga1 C1 Fe1 161.86(4) . .
C2 Fe1 C1 C5 115.4(2) . .
C10 Fe1 C1 C5 -86.11(18) . .
C7 Fe1 C1 C5 -160.49(17) . .
C6 Fe1 C1 C5 -123.60(17) . .
C9 Fe1 C1 C5 -75.7(3) . .
C3 Fe1 C1 C5 78.81(18) . .
C8 Fe1 C1 C5 -168.4(2) . .
C4 Fe1 C1 C5 36.08(16) . .
Ga1 Fe1 C1 C5 -122.58(19) . .
C10 Fe1 C1 C2 158.49(17) . .
C5 Fe1 C1 C2 -115.4(2) . .
C7 Fe1 C1 C2 84.11(18) . .
C6 Fe1 C1 C2 121.00(17) . .
C9 Fe1 C1 C2 168.9(2) . .
C3 Fe1 C1 C2 -36.58(17) . .
C8 Fe1 C1 C2 76.2(3) . .
C4 Fe1 C1 C2 -79.31(18) . .
Ga1 Fe1 C1 C2 122.02(19) . .
C2 Fe1 C1 Ga1 -122.02(19) . .
C10 Fe1 C1 Ga1 36.47(15) . .
C5 Fe1 C1 Ga1 122.58(19) . .
C7 Fe1 C1 Ga1 -37.91(14) . .
C6 Fe1 C1 Ga1 -1.02(12) . .
C9 Fe1 C1 Ga1 46.9(3) . .
C3 Fe1 C1 Ga1 -158.60(14) . .
C8 Fe1 C1 Ga1 -45.8(3) . .
C4 Fe1 C1 Ga1 158.66(14) . .
C5 C1 C2 C3 -0.5(3) . .
Ga1 C1 C2 C3 134.8(2) . .
Fe1 C1 C2 C3 59.7(2) . .
C5 C1 C2 Fe1 -60.24(18) . .
Ga1 C1 C2 Fe1 75.05(17) . .
C10 Fe1 C2 C3 -160.8(2) . .
C5 Fe1 C2 C3 -80.79(19) . .
C7 Fe1 C2 C3 129.86(18) . .
C1 Fe1 C2 C3 -121.0(2) . .
C6 Fe1 C2 C3 172.47(17) . .
C9 Fe1 C2 C3 81.3(5) . .
C8 Fe1 C2 C3 92.8(2) . .
C4 Fe1 C2 C3 -36.92(17) . .
Ga1 Fe1 C2 C3 -160.02(18) . .
C10 Fe1 C2 C1 -39.8(3) . .
C5 Fe1 C2 C1 40.20(16) . .
C7 Fe1 C2 C1 -109.15(17) . .
C6 Fe1 C2 C1 -66.53(18) . .
C9 Fe1 C2 C1 -157.7(5) . .
C3 Fe1 C2 C1 121.0(2) . .
C8 Fe1 C2 C1 -146.19(17) . .
C4 Fe1 C2 C1 84.08(17) . .
Ga1 Fe1 C2 C1 -39.03(14) . .
C1 C2 C3 C4 0.1(3) . .
Fe1 C2 C3 C4 59.0(2) . .
C1 C2 C3 Fe1 -58.9(2) . .
C2 Fe1 C3 C4 -119.9(2) . .
C10 Fe1 C3 C4 14.1(6) . .
C5 Fe1 C3 C4 -37.83(17) . .
C7 Fe1 C3 C4 174.03(17) . .
C1 Fe1 C3 C4 -82.52(18) . .
C6 Fe1 C3 C4 -134.5(2) . .
C9 Fe1 C3 C4 80.3(2) . .
C8 Fe1 C3 C4 126.44(19) . .
Ga1 Fe1 C3 C4 -98.97(16) . .
C10 Fe1 C3 C2 134.0(5) . .
C5 Fe1 C3 C2 82.05(18) . .
C7 Fe1 C3 C2 -66.1(2) . .
C1 Fe1 C3 C2 37.36(17) . .
C6 Fe1 C3 C2 -14.7(3) . .
C9 Fe1 C3 C2 -159.8(2) . .
C8 Fe1 C3 C2 -113.7(2) . .
C4 Fe1 C3 C2 119.9(2) . .
Ga1 Fe1 C3 C2 20.91(19) . .
C2 C3 C4 C5 0.4(3) . .
Fe1 C3 C4 C5 58.2(2) . .
C2 C3 C4 Fe1 -57.8(2) . .
C2 Fe1 C4 C3 37.58(17) . .
C10 Fe1 C4 C3 -175.78(17) . .
C5 Fe1 C4 C3 119.2(3) . .
C7 Fe1 C4 C3 -18.5(5) . .
C1 Fe1 C4 C3 82.31(18) . .
C6 Fe1 C4 C3 131.4(3) . .
C9 Fe1 C4 C3 -128.25(19) . .
C8 Fe1 C4 C3 -82.2(2) . .
Ga1 Fe1 C4 C3 98.72(16) . .
C2 Fe1 C4 C5 -81.65(19) . .
C10 Fe1 C4 C5 65.0(2) . .
C7 Fe1 C4 C5 -137.7(4) . .
C1 Fe1 C4 C5 -36.92(17) . .
C6 Fe1 C4 C5 12.1(4) . .
C9 Fe1 C4 C5 112.52(19) . .
C3 Fe1 C4 C5 -119.2(3) . .
C8 Fe1 C4 C5 158.6(2) . .
Ga1 Fe1 C4 C5 -20.51(19) . .
C3 C4 C5 C1 -0.8(3) . .
Fe1 C4 C5 C1 58.3(2) . .
C3 C4 C5 Fe1 -59.1(2) . .
C2 C1 C5 C4 0.8(3) . .
Ga1 C1 C5 C4 -134.2(2) . .
Fe1 C1 C5 C4 -59.2(2) . .
C2 C1 C5 Fe1 60.03(18) . .
Ga1 C1 C5 Fe1 -74.94(17) . .
C2 Fe1 C5 C4 81.44(19) . .
C10 Fe1 C5 C4 -131.29(18) . .
C7 Fe1 C5 C4 159.2(2) . .
C1 Fe1 C5 C4 121.7(2) . .
C6 Fe1 C5 C4 -174.00(18) . .
C9 Fe1 C5 C4 -93.3(2) . .
C3 Fe1 C5 C4 37.32(18) . .
C8 Fe1 C5 C4 -78.8(5) . .
Ga1 Fe1 C5 C4 160.44(18) . .
C2 Fe1 C5 C1 -40.29(16) . .
C10 Fe1 C5 C1 106.98(17) . .
C7 Fe1 C5 C1 37.4(3) . .
C6 Fe1 C5 C1 64.27(19) . .
C9 Fe1 C5 C1 145.00(17) . .
C3 Fe1 C5 C1 -84.41(18) . .
C8 Fe1 C5 C1 159.5(4) . .
C4 Fe1 C5 C1 -121.7(2) . .
Ga1 Fe1 C5 C1 38.71(14) . .
C1 Ga1 C6 C7 62.9(2) . .
C11 Ga1 C6 C7 -151.7(2) . .
N1 Ga1 C6 C7 -49.5(3) . .
Si1 Ga1 C6 C7 -97.2(2) . .
Fe1 Ga1 C6 C7 63.9(2) . .
C1 Ga1 C6 C10 -65.8(2) . .
C11 Ga1 C6 C10 79.6(2) . .
N1 Ga1 C6 C10 -178.17(19) . .
Si1 Ga1 C6 C10 134.13(18) . .
Fe1 Ga1 C6 C10 -64.78(19) . .
C1 Ga1 C6 Fe1 -1.04(12) . .
C11 Ga1 C6 Fe1 144.33(10) . .
N1 Ga1 C6 Fe1 -113.39(11) . .
Si1 Ga1 C6 Fe1 -161.10(4) . .
C2 Fe1 C6 C7 -85.3(2) . .
C10 Fe1 C6 C7 115.9(2) . .
C5 Fe1 C6 C7 -159.71(18) . .
C1 Fe1 C6 C7 -122.94(19) . .
C9 Fe1 C6 C7 79.5(2) . .
C3 Fe1 C6 C7 -75.1(3) . .
C8 Fe1 C6 C7 36.71(19) . .
C4 Fe1 C6 C7 -168.2(3) . .
Ga1 Fe1 C6 C7 -124.0(2) . .
C2 Fe1 C6 C10 158.75(17) . .
C5 Fe1 C6 C10 84.36(19) . .
C7 Fe1 C6 C10 -115.9(2) . .
C1 Fe1 C6 C10 121.12(18) . .
C9 Fe1 C6 C10 -36.41(18) . .
C3 Fe1 C6 C10 168.9(2) . .
C8 Fe1 C6 C10 -79.23(19) . .
C4 Fe1 C6 C10 75.8(3) . .
Ga1 Fe1 C6 C10 120.1(2) . .
C2 Fe1 C6 Ga1 38.65(14) . .
C10 Fe1 C6 Ga1 -120.1(2) . .
C5 Fe1 C6 Ga1 -35.74(15) . .
C7 Fe1 C6 Ga1 124.0(2) . .
C1 Fe1 C6 Ga1 1.02(12) . .
C9 Fe1 C6 Ga1 -156.51(15) . .
C3 Fe1 C6 Ga1 48.8(3) . .
C8 Fe1 C6 Ga1 160.67(16) . .
C4 Fe1 C6 Ga1 -44.3(3) . .
C10 C6 C7 C8 0.2(3) . .
Ga1 C6 C7 C8 -134.0(2) . .
Fe1 C6 C7 C8 -59.6(2) . .
C10 C6 C7 Fe1 59.81(19) . .
Ga1 C6 C7 Fe1 -74.36(19) . .
C2 Fe1 C7 C8 -131.72(19) . .
C10 Fe1 C7 C8 80.8(2) . .
C5 Fe1 C7 C8 159.8(2) . .
C1 Fe1 C7 C8 -174.41(18) . .
C6 Fe1 C7 C8 120.8(3) . .
C9 Fe1 C7 C8 36.85(19) . .
C3 Fe1 C7 C8 -94.0(2) . .
C4 Fe1 C7 C8 -79.6(5) . .
Ga1 Fe1 C7 C8 158.5(2) . .
C2 Fe1 C7 C6 107.50(18) . .
C10 Fe1 C7 C6 -39.94(17) . .
C5 Fe1 C7 C6 39.0(3) . .
C1 Fe1 C7 C6 64.8(2) . .
C9 Fe1 C7 C6 -83.93(19) . .
C3 Fe1 C7 C6 145.23(18) . .
C8 Fe1 C7 C6 -120.8(3) . .
C4 Fe1 C7 C6 159.6(4) . .
Ga1 Fe1 C7 C6 37.73(15) . .
C6 C7 C8 C9 0.2(4) . .
Fe1 C7 C8 C9 -58.7(2) . .
C6 C7 C8 Fe1 58.9(2) . .
C2 Fe1 C8 C9 -175.65(17) . .
C10 Fe1 C8 C9 37.97(18) . .
C5 Fe1 C8 C9 -18.5(5) . .
C7 Fe1 C8 C9 120.1(3) . .
C1 Fe1 C8 C9 131.3(3) . .
C6 Fe1 C8 C9 82.68(19) . .
C3 Fe1 C8 C9 -127.92(19) . .
C4 Fe1 C8 C9 -81.6(2) . .
Ga1 Fe1 C8 C9 97.50(18) . .
C2 Fe1 C8 C7 64.3(2) . .
C10 Fe1 C8 C7 -82.1(2) . .
C5 Fe1 C8 C7 -138.6(4) . .
C1 Fe1 C8 C7 11.2(4) . .
C6 Fe1 C8 C7 -37.38(19) . .
C9 Fe1 C8 C7 -120.1(3) . .
C3 Fe1 C8 C7 112.0(2) . .
C4 Fe1 C8 C7 158.31(19) . .
Ga1 Fe1 C8 C7 -22.6(2) . .
C7 C8 C9 C10 -0.5(4) . .
Fe1 C8 C9 C10 -58.4(2) . .
C7 C8 C9 Fe1 57.8(2) . .
C2 Fe1 C9 C8 14.5(6) . .
C10 Fe1 C9 C8 -119.1(3) . .
C5 Fe1 C9 C8 174.06(17) . .
C7 Fe1 C9 C8 -37.44(18) . .
C1 Fe1 C9 C8 -134.1(3) . .
C6 Fe1 C9 C8 -81.99(19) . .
C3 Fe1 C9 C8 80.9(2) . .
C4 Fe1 C9 C8 126.75(19) . .
Ga1 Fe1 C9 C8 -99.81(17) . .
C2 Fe1 C9 C10 133.6(5) . .
C5 Fe1 C9 C10 -66.8(2) . .
C7 Fe1 C9 C10 81.7(2) . .
C1 Fe1 C9 C10 -14.9(4) . .
C6 Fe1 C9 C10 37.14(19) . .
C3 Fe1 C9 C10 -160.0(2) . .
C8 Fe1 C9 C10 119.1(3) . .
C4 Fe1 C9 C10 -114.1(2) . .
Ga1 Fe1 C9 C10 19.3(2) . .
C8 C9 C10 C6 0.7(3) . .
Fe1 C9 C10 C6 -58.8(2) . .
C8 C9 C10 Fe1 59.4(2) . .
C7 C6 C10 C9 -0.5(3) . .
Ga1 C6 C10 C9 135.6(2) . .
Fe1 C6 C10 C9 59.4(2) . .
C7 C6 C10 Fe1 -59.93(19) . .
Ga1 C6 C10 Fe1 76.17(16) . .
C2 Fe1 C10 C9 -160.6(2) . .
C5 Fe1 C10 C9 129.5(2) . .
C7 Fe1 C10 C9 -81.4(2) . .
C1 Fe1 C10 C9 172.32(19) . .
C6 Fe1 C10 C9 -121.3(3) . .
C3 Fe1 C10 C9 81.0(5) . .
C8 Fe1 C10 C9 -37.4(2) . .
C4 Fe1 C10 C9 92.2(2) . .
Ga1 Fe1 C10 C9 -161.3(2) . .
C2 Fe1 C10 C6 -39.3(3) . .
C5 Fe1 C10 C6 -109.25(17) . .
C7 Fe1 C10 C6 39.88(17) . .
C1 Fe1 C10 C6 -66.40(19) . .
C9 Fe1 C10 C6 121.3(3) . .
C3 Fe1 C10 C6 -157.7(4) . .
C8 Fe1 C10 C6 83.92(19) . .
C4 Fe1 C10 C6 -146.53(17) . .
Ga1 Fe1 C10 C6 -40.04(14) . .
N1 Si1 C11 Si2 -112.48(15) . .
C14 Si1 C11 Si2 4.4(2) . .
C15 Si1 C11 Si2 132.12(17) . .
Ga1 Si1 C11 Si2 -111.62(17) . .
N1 Si1 C11 Si3 111.93(15) . .
C14 Si1 C11 Si3 -131.24(17) . .
C15 Si1 C11 Si3 -3.5(2) . .
Ga1 Si1 C11 Si3 112.78(17) . .
N1 Si1 C11 Ga1 -0.85(12) . .
C14 Si1 C11 Ga1 115.98(15) . .
C15 Si1 C11 Ga1 -116.25(15) . .
C17 Si2 C11 Si1 -69.3(2) . .
C18 Si2 C11 Si1 168.77(18) . .
C16 Si2 C11 Si1 51.7(2) . .
C17 Si2 C11 Si3 66.0(2) . .
C18 Si2 C11 Si3 -55.9(2) . .
C16 Si2 C11 Si3 -172.98(16) . .
C17 Si2 C11 Ga1 -168.41(17) . .
C18 Si2 C11 Ga1 69.7(2) . .
C16 Si2 C11 Ga1 -47.34(19) . .
C19 Si3 C11 Si1 -172.75(18) . .
C21 Si3 C11 Si1 -53.9(2) . .
C20 Si3 C11 Si1 67.4(2) . .
C19 Si3 C11 Si2 50.9(2) . .
C21 Si3 C11 Si2 169.76(16) . .
C20 Si3 C11 Si2 -68.9(2) . .
C19 Si3 C11 Ga1 -74.0(2) . .
C21 Si3 C11 Ga1 44.86(19) . .
C20 Si3 C11 Ga1 166.18(16) . .
C6 Ga1 C11 Si1 118.87(13) . .
C1 Ga1 C11 Si1 -109.67(14) . .
N1 Ga1 C11 Si1 0.75(10) . .
Fe1 Ga1 C11 Si1 179.33(7) . .
C6 Ga1 C11 Si2 -123.69(14) . .
C1 Ga1 C11 Si2 7.8(2) . .
N1 Ga1 C11 Si2 118.19(14) . .
Si1 Ga1 C11 Si2 117.45(17) . .
Fe1 Ga1 C11 Si2 -63.2(2) . .
C6 Ga1 C11 Si3 3.77(19) . .
C1 Ga1 C11 Si3 135.23(14) . .
N1 Ga1 C11 Si3 -114.35(14) . .
Si1 Ga1 C11 Si3 -115.10(17) . .
Fe1 Ga1 C11 Si3 64.2(2) . .
C33 C31 C32 C33 0.3(6) 2_575 .
C31 C32 C33 C31 -0.3(6) . 2_575
